data_2018919
loop_
_publ_author_name
'Schmidt, Horst'
'Hennings, Erik'
'Z\"urner, Philipp'
'Voigt, Wolfgang'

_publ_section_title
;
 Fe~2~(SO~4~)~3~&#x00B7;H~2~SO~4~&#x00B7;28H~2~O, a low-temperature
 water-rich iron(III) sulfate
;
_journal_coeditor_code OV3022
_journal_issue 4
_journal_name_full 'Acta Crystallographica Section C'
_journal_page_first 330
_journal_page_last 333
_journal_paper_doi 10.1107/S0108270113005969
_journal_volume 69
_journal_year 2013
_chemical_formula_iupac 'Fe2 (S O4)3 , H2 S O4 , 28H2 O'
_chemical_formula_moiety 'H5 O2 +, Fe H12 O6 +, 2(O4 S -), 6(H2 O)'
_chemical_formula_sum 'Fe H29 O22 S2'
_chemical_formula_weight 501.22
_chemical_name_systematic
;
Diiron(III) trisulfate--sulfuric acid--water (1/1/28)
;
_space_group_IT_number 61
_symmetry_cell_setting orthorhombic
_symmetry_space_group_name_Hall '-P 2ac 2ab'
_symmetry_space_group_name_H-M 'P b c a'
_atom_sites_solution_hydrogens geom
_atom_sites_solution_primary direct
_atom_sites_solution_secondary difmap
_audit_creation_method SHELXL97
_cell_angle_alpha 90.00
_cell_angle_beta 90.00
_cell_angle_gamma 90.00
_cell_formula_units_Z 4
_cell_length_a 12.0692(15)
_cell_length_b 12.7108(17)
_cell_length_c 12.882(2)
_cell_measurement_reflns_used 39264
_cell_measurement_temperature 100
_cell_measurement_theta_max 29.56
_cell_measurement_theta_min 1.78
_cell_volume 1976.2(5)
_computing_cell_refinement 'X-AREA (Stoe & Cie, 2001)'
_computing_data_collection 'X-AREA (Stoe & Cie, 2001)'
_computing_data_reduction 'X-RED (Stoe & Cie, 2001)'
_computing_molecular_graphics 'DIAMOND (Brandenburg, 2006)'
_computing_publication_material 'publCIF (Westrip, 2010)'
_computing_structure_refinement 'SHELXL97 (Sheldrick, 2008)'
_computing_structure_solution 'SHELXS97 (Sheldrick, 2008)'
_diffrn_ambient_temperature 100
_diffrn_detector_area_resol_mean 6.67
_diffrn_measured_fraction_theta_full 1.000
_diffrn_measured_fraction_theta_max 1.000
_diffrn_measurement_device '2-circle goniometer'
_diffrn_measurement_device_type 'Stoe IPDS 2'
_diffrn_measurement_method 'rotation method'
_diffrn_radiation_monochromator 'plane graphite'
_diffrn_radiation_type 'Mo K\a'
_diffrn_radiation_wavelength 0.71073
_diffrn_reflns_av_R_equivalents 0.1371
_diffrn_reflns_limit_h_max 14
_diffrn_reflns_limit_h_min -14
_diffrn_reflns_limit_k_max 15
_diffrn_reflns_limit_k_min -15
_diffrn_reflns_limit_l_max 15
_diffrn_reflns_limit_l_min -15
_diffrn_reflns_number 51260
_diffrn_reflns_theta_full 24.99
_diffrn_reflns_theta_max 24.99
_diffrn_reflns_theta_min 1.58
_exptl_absorpt_coefficient_mu 1.070
_exptl_absorpt_correction_T_max 0.908
_exptl_absorpt_correction_T_min 0.850
_exptl_absorpt_correction_type integration
_exptl_absorpt_process_details '(Coppens, 1970)'
_exptl_crystal_colour violet
_exptl_crystal_density_diffrn 1.685
_exptl_crystal_density_method 'not measured'
_exptl_crystal_description plate
_exptl_crystal_F_000 1052
_exptl_crystal_size_max 0.15
_exptl_crystal_size_mid 0.10
_exptl_crystal_size_min 0.07
_refine_diff_density_max 0.659
_refine_diff_density_min -0.668
_refine_ls_extinction_method none
_refine_ls_goodness_of_fit_ref 1.097
_refine_ls_hydrogen_treatment refall
_refine_ls_matrix_type full
_refine_ls_number_parameters 171
_refine_ls_number_reflns 1740
_refine_ls_number_restraints 14
_refine_ls_restrained_S_all 1.094
_refine_ls_R_factor_all 0.0421
_refine_ls_R_factor_gt 0.0375
_refine_ls_shift/su_max 0.000
_refine_ls_shift/su_mean 0.000
_refine_ls_structure_factor_coef Fsqd
_refine_ls_weighting_details 'calc w = 1/[\s^2^(Fo^2^)+(0.0709P)^2^+1.3832P] where P=(Fo^2^+2Fc^2^)/3'
_refine_ls_weighting_scheme calc
_refine_ls_wR_factor_gt 0.1061
_refine_ls_wR_factor_ref 0.1086
_reflns_number_gt 1526
_reflns_number_total 1740
_reflns_threshold_expression I>2\s(I)
_cod_data_source_file ov3022.cif
_cod_data_source_block I_100K
_cod_database_code 2018919
_cod_database_fobs_code 2018919

loop_
_symmetry_equiv_pos_as_xyz
'x, y, z'
'-x+1/2, -y, z+1/2'
'x+1/2, -y+1/2, -z'
'-x, y+1/2, -z+1/2'
'-x, -y, -z'
'x-1/2, y, -z-1/2'
'-x-1/2, y-1/2, z'
'x, -y-1/2, z-1/2'

loop_
_atom_site_type_symbol
_atom_site_label
_atom_site_fract_x
_atom_site_fract_y
_atom_site_fract_z
_atom_site_U_iso_or_equiv
_atom_site_adp_type
_atom_site_calc_flag
_atom_site_refinement_flags
_atom_site_occupancy
_atom_site_symmetry_multiplicity
Fe Fe1 0.5000 0.0000 0.5000 0.0239(2) Uani d S 1 2
S S1 0.81304(6) 0.19330(5) 0.69505(5) 0.0254(2) Uani d . 1 1
O O1 0.48821(17) 0.15580(16) 0.48589(16) 0.0272(5) Uani d D 1 1
H H1A 0.434(2) 0.183(3) 0.461(3) 0.053(12) Uiso d D 1 1
H H1B 0.545(2) 0.188(3) 0.475(3) 0.055(13) Uiso d D 1 1
O O2 0.48386(18) 0.01248(16) 0.65331(16) 0.0283(5) Uani d D 1 1
H H2A 0.479(4) -0.040(3) 0.690(3) 0.064(14) Uiso d D 1 1
H H2B 0.472(4) 0.064(3) 0.688(3) 0.062(13) Uiso d D 1 1
O O3 0.66454(19) 0.01395(15) 0.51533(16) 0.0274(5) Uani d D 1 1
H H3A 0.691(3) 0.036(3) 0.569(2) 0.057(12) Uiso d D 1 1
H H3B 0.707(3) 0.021(3) 0.464(2) 0.047(11) Uiso d D 1 1
O O4 0.75209(17) 0.09341(15) 0.69101(15) 0.0307(5) Uani d . 1 1
O O5 0.81986(16) 0.23926(16) 0.58987(15) 0.0312(5) Uani d . 1 1
O O6 0.75408(17) 0.26763(15) 0.76476(16) 0.0329(5) Uani d . 1 1
O O7 0.92583(17) 0.17761(14) 0.73561(16) 0.0316(5) Uani d . 1 1
O O8 0.80132(18) 0.03479(16) 0.35748(16) 0.0315(5) Uani d D 1 1
H H8A 0.795(4) 0.092(2) 0.329(3) 0.062(13) Uiso d D 1 1
H H8B 0.782(3) -0.007(3) 0.313(2) 0.048(12) Uiso d D 1 1
O O9 0.55093(18) 0.34910(15) 0.72157(16) 0.0294(5) Uani d D 1 1
H H9A 0.613(2) 0.324(4) 0.719(4) 0.074(16) Uiso d D 1 1
H H9B 0.510(3) 0.300(2) 0.735(3) 0.047(11) Uiso d D 1 1
O O10 0.66082(18) 0.27954(16) 0.45188(16) 0.0300(5) Uani d D 1 1
H H10A 0.708(2) 0.267(3) 0.495(2) 0.037(10) Uiso d D 1 1
H H10B 0.691(3) 0.275(3) 0.3954(19) 0.046(11) Uiso d D 1 1
O O11 0.57222(19) 0.44990(18) 0.54137(17) 0.0371(5) Uani d D 1 1
H H11C 0.5000 0.5000 0.5000 0.045 Uiso d S 1 2
H H11A 0.593(4) 0.402(3) 0.502(3) 0.077(16) Uiso d D 1 1
H H11B 0.552(4) 0.418(4) 0.596(2) 0.079(15) Uiso d D 1 1

loop_
_atom_site_aniso_label
_atom_site_aniso_U_11
_atom_site_aniso_U_22
_atom_site_aniso_U_33
_atom_site_aniso_U_12
_atom_site_aniso_U_13
_atom_site_aniso_U_23
Fe1 0.0300(4) 0.0155(3) 0.0261(3) 0.0004(2) -0.0001(2) -0.00010(19)
S1 0.0317(4) 0.0168(4) 0.0278(4) -0.0015(2) -0.0010(3) 0.0016(2)
O1 0.0291(12) 0.0171(10) 0.0355(11) 0.0009(8) -0.0026(9) 0.0009(8)
O2 0.0402(12) 0.0183(10) 0.0265(11) 0.0001(8) 0.0014(9) -0.0005(8)
O3 0.0317(11) 0.0224(10) 0.0280(11) -0.0002(8) 0.0002(9) -0.0034(8)
O4 0.0405(11) 0.0207(10) 0.0308(10) -0.0083(8) -0.0011(9) 0.0008(8)
O5 0.0344(11) 0.0284(10) 0.0309(10) -0.0043(8) -0.0017(8) 0.0068(8)
O6 0.0396(12) 0.0231(10) 0.0359(11) 0.0020(8) 0.0008(9) -0.0033(8)
O7 0.0373(12) 0.0206(10) 0.0369(11) -0.0003(8) -0.0053(9) 0.0030(8)
O8 0.0431(12) 0.0219(10) 0.0295(11) -0.0026(9) 0.0000(9) 0.0003(9)
O9 0.0364(12) 0.0198(10) 0.0319(11) -0.0005(9) 0.0020(9) 0.0005(8)
O10 0.0331(11) 0.0261(10) 0.0308(11) 0.0006(8) -0.0016(10) 0.0023(9)
O11 0.0486(13) 0.0304(12) 0.0324(12) 0.0044(10) 0.0025(10) 0.0028(10)

loop_
_atom_type_symbol
_atom_type_description
_atom_type_scat_dispersion_real
_atom_type_scat_dispersion_imag
_atom_type_scat_source
Fe Fe 0.3463 0.8444 'International Tables Vol C Tables 4.2.6.8 and 6.1.1.4'
S S 0.1246 0.1234 'International Tables Vol C Tables 4.2.6.8 and 6.1.1.4'
O O 0.0106 0.0060 'International Tables Vol C Tables 4.2.6.8 and 6.1.1.4'
H H 0.0000 0.0000 'International Tables Vol C Tables 4.2.6.8 and 6.1.1.4'

loop_
_geom_angle_atom_site_label_1
_geom_angle_atom_site_label_2
_geom_angle_atom_site_label_3
_geom_angle_site_symmetry_1
_geom_angle_site_symmetry_3
_geom_angle
O2 Fe1 O2 5_656 . 180.0
O2 Fe1 O1 5_656 . 89.75(8)
O2 Fe1 O1 . . 90.25(8)
O2 Fe1 O1 5_656 5_656 90.25(8)
O2 Fe1 O1 . 5_656 89.75(8)
O1 Fe1 O1 . 5_656 180.0
O2 Fe1 O3 5_656 5_656 89.55(9)
O2 Fe1 O3 . 5_656 90.45(9)
O1 Fe1 O3 . 5_656 90.47(8)
O1 Fe1 O3 5_656 5_656 89.53(8)
O2 Fe1 O3 5_656 . 90.45(9)
O2 Fe1 O3 . . 89.55(9)
O1 Fe1 O3 . . 89.53(8)
O1 Fe1 O3 5_656 . 90.47(8)
O3 Fe1 O3 5_656 . 180.0
O4 S1 O7 . . 111.02(12)
O4 S1 O5 . . 109.71(12)
O7 S1 O5 . . 109.12(12)
O4 S1 O6 . . 109.36(12)
O7 S1 O6 . . 108.35(12)
O5 S1 O6 . . 109.25(12)

loop_
_geom_bond_atom_site_label_1
_geom_bond_atom_site_label_2
_geom_bond_site_symmetry_2
_geom_bond_distance
Fe1 O2 5_656 1.991(2)
Fe1 O2 . 1.991(2)
Fe1 O1 . 1.994(2)
Fe1 O1 5_656 1.994(2)
Fe1 O3 5_656 2.004(2)
Fe1 O3 . 2.004(2)
S1 O4 . 1.468(2)
S1 O7 . 1.472(2)
S1 O5 . 1.478(2)
S1 O6 . 1.485(2)

loop_
_geom_hbond_atom_site_label_D
_geom_hbond_atom_site_label_H
_geom_hbond_atom_site_label_A
_geom_hbond_site_symmetry_A
_geom_hbond_distance_DH
_geom_hbond_distance_HA
_geom_hbond_distance_DA
_geom_hbond_angle_DHA
O1 H1A O5 3_456 0.804(19) 1.82(2) 2.619(3) 173(4)
O1 H1B O10 . 0.815(19) 1.84(2) 2.647(3) 171(4)
O2 H2A O9 4_646 0.82(2) 1.85(2) 2.662(3) 172(5)
O2 H2B O7 6_557 0.81(2) 1.83(2) 2.635(3) 172(5)
O3 H3A O4 . 0.811(19) 1.88(2) 2.694(3) 177(4)
O3 H3B O8 . 0.834(19) 1.80(2) 2.632(3) 178(4)
O8 H8A O6 8_565 0.817(19) 2.03(2) 2.839(3) 171(4)
O8 H8B O4 2_654 0.818(19) 1.96(2) 2.769(3) 171(4)
O9 H9A O6 . 0.81(2) 1.94(3) 2.719(3) 160(5)
O9 H9B O7 6_557 0.814(19) 1.90(2) 2.708(3) 175(4)
O10 H10A O5 . 0.805(19) 1.86(2) 2.666(3) 178(4)
O10 H10B O6 8_565 0.816(19) 1.93(2) 2.727(3) 167(4)
O11 H11A O10 . 0.83(2) 1.87(2) 2.676(3) 161(5)
O11 H11B O9 . 0.84(2) 1.84(2) 2.664(3) 164(5)
